data_2220022
loop_
_publ_author_name
'Makita, Ryoko'
'Tanaka, Kiyoaki'
'Kubota, Masato'
'Murakami, Youichi'

_publ_section_title
;
 Redetermination of the distorted perovskite Nd~0.53~Sr~0.47~MnO~3~
;
_journal_coeditor_code WM2198
_journal_issue 11
_journal_name_full 'Acta Crystallographica Section E'
_journal_page_first i77
_journal_paper_doi 10.1107/S1600536808034168
_journal_volume 64
_journal_year 2008
_chemical_formula_iupac 'Nd0.53 Sr0.47 Mn O3'
_chemical_formula_sum 'Mn Nd0.53 O3 Sr0.47'
_chemical_formula_weight 218.812
_chemical_name_common 'Neodymium Strontium Manganese Oxide'
_chemical_name_systematic
;
Neodymium strontium manganese oxide
;
_space_group_IT_number 74
_symmetry_cell_setting orthorhombic
_symmetry_space_group_name_Hall '-I 2c 2c'
_symmetry_space_group_name_H-M 'I b m m'
_cell_angle_alpha 90.00
_cell_angle_beta 90.00
_cell_angle_gamma 90.00
_cell_formula_units_Z 4
_cell_length_a 5.4785(3)
_cell_length_b 5.4310(3)
_cell_length_c 7.6006(5)
_cell_measurement_reflns_used 30
_cell_measurement_temperature 240.5(5)
_cell_measurement_theta_max 37.76
_cell_measurement_theta_min 35.61
_cell_volume 226.15(2)
_computing_cell_refinement
;
RSLC-3 UNICS system (Sakurai & Kobayashi, 1979)
;
_computing_data_collection
;
MXCSYS (MAC Science, 1995) and IUANGLE (Tanaka <i>et al.</i>,
1994).
;
_computing_data_reduction 'RDEDIT (Tanaka, 2008)'
_computing_molecular_graphics 'ATOMS for Windows (Dowty, 2000)'
_computing_publication_material 'RDEDIT (Tanaka, 2008)'
_computing_structure_refinement 'QNTAO (Tanaka & Onuki, 2002; Tanaka <i>et al.</i>, 2008)'
_computing_structure_solution 'QNTAO (Tanaka & Onuki, 2002; Tanaka <i>et al.</i>, 2008)'
_diffrn_ambient_temperature 240.5(5)
_diffrn_detector_area_resol_mean 1.25x1.25\%
_diffrn_measured_fraction_theta_max 0.75
_diffrn_measurement_device_type 'MAC Science M06XHF22 four-circle'
_diffrn_measurement_method 'integrated intensities data fom \w/2\q scans'
_diffrn_radiation_monochromator ' graphite'
_diffrn_radiation_source 'fine-focus rotating anode'
_diffrn_radiation_type MoK\a
_diffrn_radiation_wavelength 0.71073
_diffrn_reflns_av_R_equivalents 0.02196
_diffrn_reflns_limit_h_max 14
_diffrn_reflns_limit_h_min -12
_diffrn_reflns_limit_k_max 14
_diffrn_reflns_limit_k_min -12
_diffrn_reflns_limit_l_max 18
_diffrn_reflns_limit_l_min -18
_diffrn_reflns_number 1255
_diffrn_reflns_theta_max 74.730
_diffrn_reflns_theta_min 5.289
_diffrn_standards_decay_% 1.64
_diffrn_standards_interval_count 25
_diffrn_standards_number 3
_exptl_absorpt_coefficient_mu 28.37
_exptl_absorpt_correction_T_max 0.5207
_exptl_absorpt_correction_T_min 0.3577
_exptl_absorpt_correction_type numerical
_exptl_absorpt_process_details '(CCDABS; Zhurov & Tanaka, 2003)'
_exptl_crystal_colour black
_exptl_crystal_density_diffrn 6.479
_exptl_crystal_description block
_exptl_crystal_F_000 394.64
_exptl_crystal_size_max 0.065
_exptl_crystal_size_mid 0.0525
_exptl_crystal_size_min 0.040
_refine_diff_density_max 2.17
_refine_diff_density_min -3.38
_refine_ls_extinction_coef 290.(10)
_refine_ls_extinction_method 'B--C type 1 Gaussian anisotropic (Becker & Coppens, 1975)'
_refine_ls_goodness_of_fit_ref 1.1870
_refine_ls_matrix_type full
_refine_ls_number_parameters 65
_refine_ls_number_reflns 927
_refine_ls_number_restraints 14
_refine_ls_R_factor_gt 0.0284
_refine_ls_shift/su_max 0.00024
_refine_ls_shift/su_mean 0.00005
_refine_ls_structure_factor_coef F
_refine_ls_weighting_scheme sigma
_refine_ls_wR_factor_gt 0.0400
_refine_ls_wR_factor_ref 0.0655
_reflns_number_gt 679
_reflns_number_total 966
_reflns_threshold_expression F>3\s(F)
_cod_data_source_file wm2198.cif
_cod_data_source_block I
_cod_original_cell_volume 226.14(2)
_cod_database_code 2220022
_cod_database_fobs_code 2220022

loop_
_symmetry_equiv_pos_as_xyz
'x, y, z'
'x, -y, -z+1/2'
'-x, -y,z+1/2'
'-x, y, -z'
'-x, -y, -z'
'-x, y, z+1/2'
'x, y, -z+1/2'
'x, -y, z'
'x+1/2, y+1/2, z+1/2'
'x+1/2, -y+1/2, -z'
'-x+1/2, -y+1/2,z'
'-x+1/2, y+1/2, -z+1/2'
'-x+1/2, -y+1/2, -z+1/2'
'-x+1/2, y+1/2, z'
'x+1/2, y+1/2, -z'
'x+1/2, -y+1/2, z+1/2'

loop_
_atom_site_type_symbol
_atom_site_label
_atom_site_fract_x
_atom_site_fract_y
_atom_site_fract_z
_atom_site_U_iso_or_equiv
_atom_site_adp_type
_atom_site_calc_flag
_atom_site_refinement_flags
_atom_site_occupancy
Nd Nd -0.00656(9) 0 0.25 0.00637(4) Uani d S 0.53(5)
Sr Sr -0.00656(9) 0 0.25 0.00637(4) Uani d S 0.47(5)
Mn Mn 0.5 0 0 0.00305(7) Uani d S 1
O1 O1 0.4499(8) 0 0.25 0.0112(6) Uani d S 1
O2 O2 0.75 0.25 0.0276(4) 0.0139(5) Uani d S 1

loop_
_atom_site_aniso_label
_atom_site_aniso_U_11
_atom_site_aniso_U_22
_atom_site_aniso_U_33
_atom_site_aniso_U_12
_atom_site_aniso_U_13
_atom_site_aniso_U_23
_atom_site_aniso_type_symbol
Nd 0.00653(6) 0.00685(7) 0.00574(8) 0 0 0 Nd
Sr 0.00663(6) 0.00685(7) 0.00574(8) 0 0 0 Sr
Mn 0.00350(10) 0.00300(10) 0.00270(10) 0 0 0 Mn
O1 0.0150(10) 0.0170(10) 0.0015(2) 0 0 0 O1
O2 0.0148(7) 0.0116(7) 0.0150(10) -0.0058(6) 0 0 O2

loop_
_atom_type_symbol
_atom_type_description
_atom_type_scat_dispersion_real
_atom_type_scat_dispersion_imag
_atom_type_scat_source
Nd Nd -0.1943 3.0179
;International Tables Vol C Tables 4.2.6.8
Calculated with a program SFRSCF for each atomic orbital
calculated with a program HEX by Libermann, Cromer & Waber
(1971).
;
Sr Sr -1.5307 3.2498
;International Tables Vol C Tables 4.2.6.8
Calculated with a program SFRSCF for each atomic orbital
calculated with a program HEX by Libermann, Cromer & Waber
(1971).
;
Mn Mn 0.3368 0.7283
;International Tables Vol C Tables 4.2.6.8
Calculated with a program SFMANN for each atomic orbital
from atomic orbitals
by Mann (1968)
;
O O 0.0106 0.0060
;International Tables Vol C Tables 4.2.6.8
Calculated with a program SFMANN for each atomic orbital
from atomic orbitals
by Mann (1968)
;

loop_
_geom_angle_atom_site_label_1
_geom_angle_atom_site_label_2
_geom_angle_atom_site_label_3
_geom_angle_site_symmetry_1
_geom_angle_site_symmetry_2
_geom_angle_site_symmetry_3
_geom_angle
_geom_angle_publ_flag
Nd Nd Mn 14_555 1_655 1_555 55.020(8) n
Mn Nd O1 1_555 1_655 1_555 35.10(8) n
Nd Nd Mn 1_655 14_555 1_555 54.769(6) n
Nd Nd O2 1_655 14_555 1_555 41.61(5) n
Mn Nd O1 1_555 14_555 14_555 89.40(10) n
O1 Nd O1 1_555 14_555 14_555 83.50(10) n
O1 Nd O2 14_555 14_555 1_555 121.60(10) n
Nd Mn Nd 1_655 1_555 14_555 70.212(7) n
Nd Mn O1 14_555 1_555 1_555 55.54(2) n
Nd O1 Nd 1_655 1_555 14_555 83.48(9) n
Nd O1 O2 1_655 1_555 1_555 52.83(8) n
Nd O1 O2 14_555 1_555 1_555 55.64(6) n
O1 O1 O2 14_555 1_555 1_555 89.48(6) n
O1 O1 O2 1_555 14_555 15_455 97.80(10) n
Nd O2 O1 1_655 1_555 1_555 68.77(9) n
Nd O2 O1 14_555 1_555 1_555 62.42(8) n
Nd Nd O1 14_555 1_655 1_555 45.51(8) n
Mn Nd O2 1_555 1_655 1_555 35.85(5) n
Nd Nd O1 1_655 14_555 1_555 51.010(10) n
Nd Nd O2 1_655 14_555 15_455 132.79(5) n
Mn Nd O2 1_555 14_555 1_555 35.71(5) n
O1 Nd O2 1_555 14_555 1_555 61.94(5) n
O1 Nd O2 14_555 14_555 15_455 60.70(10) n
Nd Mn O1 1_655 1_555 1_555 63.12(2) n
Nd Mn O2 14_555 1_555 1_555 49.980(10) n
Nd O1 Mn 1_655 1_555 1_555 81.80(10) n
Nd O1 Mn 14_555 1_555 1_555 89.07(3) n
Mn O1 O1 1_555 1_555 14_555 95.15(9) n
Nd O1 O1 14_555 14_555 1_555 51.11(8) n
Nd O2 Nd 1_655 1_555 14_555 96.80(10) n
Nd O2 O2 1_655 1_555 15_455 144.59(7) n
Nd O2 O2 14_555 1_555 15_455 47.830(10) n
Nd Nd O2 14_555 1_655 1_555 41.61(5) n
O1 Nd O2 1_555 1_655 1_555 58.40(10) n
Nd Nd O1 1_655 14_555 14_555 134.50(10) n
Mn Nd O1 1_555 14_555 1_555 35.390(10) n
Mn Nd O2 1_555 14_555 15_455 87.76(5) n
O1 Nd O2 1_555 14_555 15_455 114.44(5) n
O2 Nd O2 1_555 14_555 15_455 91.19(7) n
Nd Mn O2 1_655 1_555 1_555 50.220(10) n
Nd O1 O1 1_655 1_555 14_555 128.89(6) n
Nd O1 O1 14_555 1_555 14_555 45.41(5) n
Mn O1 O2 1_555 1_555 1_555 45.48(6) n
Nd O1 O2 14_555 14_555 15_455 66.40(10) n
Nd O2 Mn 1_655 1_555 1_555 93.92(6) n
Nd O2 Mn 14_555 1_555 1_555 94.32(6) n
Mn O2 O2 1_555 1_555 15_455 88.84(2) n
O1 O2 O2 1_555 1_555 15_455 89.42(6) n
O1 O2 O2 14_555 15_455 1_555 81.49(5) n
Nd O2 O1 14_555 15_455 14_555 52.84(6) n

loop_
_geom_bond_atom_site_label_1
_geom_bond_atom_site_label_2
_geom_bond_site_symmetry_1
_geom_bond_site_symmetry_2
_geom_bond_distance
_geom_bond_publ_flag
Mn O1 1_555 1_555 1.9199(6) y
Mn O2 1_555 1_555 1.9400(4) y
Nd Nd 1_655 14_555 3.8064(5) n
Nd O1 14_555 14_555 2.501(4) y
Nd O2 1_655 1_555 2.545(2) y
Nd O1 14_555 1_555 2.7332(5) y
Nd O1 1_655 1_555 2.978(4) y
Nd O2 14_555 1_555 2.545(2) n
O1 O2 1_555 1_555 2.721(3) n
Nd Mn 1_655 1_555 3.3043(4) n
O1 O2 15_455 14_555 2.738(3) n
O1 O1 1_555 14_555 3.489(4) n
O2 O2 1_555 15_455 3.8799(5) n
